data_7154172
loop_
_publ_author_name
'Chen, Guo-Qiang'
'Kehr, Gerald'
'Daniliuc, Constantin G.'
'Erker, Gerhard'

_publ_section_title
;
 1,1-Alkenylboration of diarylphosphino-enynes: convenient synthetic entry
 to vicinal P/B Lewis pairs at extended conjugated \p-frameworks.
;
_journal_issue 3
_journal_name_full 'Organic &amp; biomolecular chemistry'
_journal_page_first 764
_journal_page_last 769
_journal_paper_doi 10.1039/c4ob02134g
_journal_volume 13
_journal_year 2015
_chemical_formula_sum 'C36 H28 B Cl2 F10 P'
_chemical_formula_weight 763.26
_chemical_name_systematic
; 
 ? 
;
_space_group_IT_number 9
_symmetry_cell_setting monoclinic
_symmetry_space_group_name_Hall 'C -2yc'
_symmetry_space_group_name_H-M 'C 1 c 1'
_atom_sites_solution_hydrogens geom
_atom_sites_solution_primary direct
_atom_sites_solution_secondary difmap
_audit_creation_method SHELXL-97
_cell_angle_alpha 90.00
_cell_angle_beta 120.235(4)
_cell_angle_gamma 90.00
_cell_formula_units_Z 4
_cell_length_a 20.7710(9)
_cell_length_b 10.2846(5)
_cell_length_c 18.6572(9)
_cell_measurement_reflns_used 3739
_cell_measurement_temperature 223(2)
_cell_measurement_theta_max 68.25
_cell_measurement_theta_min 0.88
_cell_volume 3443.4(3)
_computing_cell_refinement 'Collect (Nonius B.V., 1998)'
_computing_data_collection 'Collect (Nonius B.V., 1998)'
_computing_data_reduction 'Denzo-SMN (Otwinowski & Minor, 1997)'
_computing_molecular_graphics 'XP (BrukerAXS, 2000)'
_computing_publication_material 'SHELXL-97 (Sheldrick, 1997)'
_computing_structure_refinement 'SHELXL-97 (Sheldrick, 1997)'
_computing_structure_solution 'SHELXS-97 (Sheldrick, 1990)'
_diffrn_ambient_temperature 223(2)
_diffrn_measured_fraction_theta_full 0.957
_diffrn_measured_fraction_theta_max 0.957
_diffrn_measurement_device_type 'Nonius KappaCCD APEXII'
_diffrn_measurement_method '\w and \f scans'
_diffrn_radiation_monochromator graphite
_diffrn_radiation_source 'fine-focus sealed tube'
_diffrn_radiation_type CuK\a
_diffrn_radiation_wavelength 1.54178
_diffrn_reflns_av_R_equivalents 0.060
_diffrn_reflns_av_sigmaI/netI 0.0524
_diffrn_reflns_limit_h_max 24
_diffrn_reflns_limit_h_min -23
_diffrn_reflns_limit_k_max 11
_diffrn_reflns_limit_k_min -12
_diffrn_reflns_limit_l_max 21
_diffrn_reflns_limit_l_min -22
_diffrn_reflns_number 12481
_diffrn_reflns_theta_full 67.16
_diffrn_reflns_theta_max 67.16
_diffrn_reflns_theta_min 4.96
_exptl_absorpt_coefficient_mu 2.862
_exptl_absorpt_correction_T_max 0.9450
_exptl_absorpt_correction_T_min 0.6269
_exptl_absorpt_correction_type multi-scan
_exptl_absorpt_process_details 'Denzo (Otwinowski, Borek, Majewski & Minor, 2003)'
_exptl_crystal_colour colourless
_exptl_crystal_density_diffrn 1.472
_exptl_crystal_density_method 'not measured'
_exptl_crystal_description plate
_exptl_crystal_F_000 1552
_exptl_crystal_size_max 0.18
_exptl_crystal_size_mid 0.04
_exptl_crystal_size_min 0.02
_refine_diff_density_max 0.350
_refine_diff_density_min -0.271
_refine_diff_density_rms 0.052
_refine_ls_abs_structure_details 'Flack H D (1983), Acta Cryst. A39, 876-881'
_refine_ls_abs_structure_Flack 0.38(3)
_refine_ls_extinction_method none
_refine_ls_goodness_of_fit_ref 1.052
_refine_ls_hydrogen_treatment constr
_refine_ls_matrix_type full
_refine_ls_number_parameters 484
_refine_ls_number_reflns 5034
_refine_ls_number_restraints 62
_refine_ls_restrained_S_all 1.072
_refine_ls_R_factor_all 0.0678
_refine_ls_R_factor_gt 0.0546
_refine_ls_shift/su_max 0.000
_refine_ls_shift/su_mean 0.000
_refine_ls_structure_factor_coef Fsqd
_refine_ls_weighting_details 'calc w=1/[\s^2^(Fo^2^)+(0.0514P)^2^+6.7879P] where P=(Fo^2^+2Fc^2^)/3'
_refine_ls_weighting_scheme calc
_refine_ls_wR_factor_gt 0.1256
_refine_ls_wR_factor_ref 0.1374
_reflns_number_gt 4282
_reflns_number_total 5034
_reflns_threshold_expression >2sigma(I)
_cod_data_source_file c4ob02134g2.cif
_cod_data_source_block erk7209
_cod_depositor_comments 'Adding full bibliography for 7154166--7154173.cif.'
_cod_original_sg_symbol_H-M Cc
_cod_database_code 7154172

loop_
_symmetry_equiv_pos_as_xyz
'x, y, z'
'x, -y, z+1/2'
'x+1/2, y+1/2, z'
'x+1/2, -y+1/2, z+1/2'

loop_
_atom_site_label
_atom_site_type_symbol
_atom_site_fract_x
_atom_site_fract_y
_atom_site_fract_z
_atom_site_U_iso_or_equiv
_atom_site_adp_type
_atom_site_occupancy
_atom_site_symmetry_multiplicity
_atom_site_calc_flag
_atom_site_refinement_flags
_atom_site_disorder_assembly
_atom_site_disorder_group
P1 P 0.45270(7) 0.71575(11) 0.27918(7) 0.0373(3) Uani 1 1 d . . .
B1 B 0.5598(3) 0.9438(5) 0.2859(3) 0.0369(12) Uani 1 1 d . . .
F32 F 0.59192(15) 1.0695(3) 0.29589(17) 0.0442(6) Uani 1 1 d . . .
C4 C 0.4253(3) 0.8322(5) 0.1983(3) 0.0388(11) Uani 1 1 d . . .
C3 C 0.4730(3) 0.9503(5) 0.2175(3) 0.0384(10) Uani 1 1 d . . .
C2 C 0.4379(3) 1.0582(5) 0.1760(3) 0.0436(11) Uani 1 1 d . . .
H2 H 0.4654 1.1356 0.1872 0.052 Uiso 1 1 calc R . .
C1 C 0.3559(3) 1.0605(5) 0.1121(3) 0.0461(12) Uani 1 1 d . . .
H1 H 0.3286 1.0609 0.1429 0.055 Uiso 1 1 calc R . .
C6 C 0.3384(3) 0.9315(5) 0.0659(3) 0.0505(13) Uani 1 1 d . . .
H6A H 0.2847 0.9260 0.0267 0.061 Uiso 1 1 calc R . .
H6B H 0.3641 0.9278 0.0340 0.061 Uiso 1 1 calc R . .
C5 C 0.3618(3) 0.8186(5) 0.1236(3) 0.0438(11) Uani 1 1 d . . .
C7 C 0.3130(3) 0.7006(6) 0.0923(4) 0.0582(15) Uani 1 1 d . . .
H7A H 0.3387 0.6272 0.1279 0.087 Uiso 1 1 calc R . .
H7B H 0.3016 0.6816 0.0362 0.087 Uiso 1 1 calc R . .
H7C H 0.2671 0.7168 0.0926 0.087 Uiso 1 1 calc R . .
C11 C 0.3722(3) 0.6707(5) 0.2849(3) 0.0415(11) Uani 1 1 d . . .
C12 C 0.3286(3) 0.7718(5) 0.2867(3) 0.0509(13) Uani 1 1 d . . .
H12 H 0.3418 0.8587 0.2852 0.061 Uiso 1 1 calc R . .
C13 C 0.2646(3) 0.7422(6) 0.2908(4) 0.0593(15) Uani 1 1 d . . .
H13 H 0.2344 0.8094 0.2917 0.071 Uiso 1 1 calc R . .
C14 C 0.2463(4) 0.6148(7) 0.2933(4) 0.0622(16) Uani 1 1 d . . .
H14 H 0.2037 0.5953 0.2966 0.075 Uiso 1 1 calc R . .
C15 C 0.2890(3) 0.5160(6) 0.2912(3) 0.0552(14) Uani 1 1 d . . .
H15 H 0.2751 0.4293 0.2921 0.066 Uiso 1 1 calc R . .
C16 C 0.3530(3) 0.5426(5) 0.2878(3) 0.0510(13) Uani 1 1 d . . .
H16 H 0.3830 0.4744 0.2874 0.061 Uiso 1 1 calc R . .
C21 C 0.4957(3) 0.5754(5) 0.2637(3) 0.0395(11) Uani 1 1 d . . .
C22 C 0.4968(3) 0.5615(5) 0.1900(3) 0.0440(12) Uani 1 1 d . . .
H22 H 0.4742 0.6249 0.1482 0.053 Uiso 1 1 calc R . .
C23 C 0.5310(3) 0.4552(5) 0.1777(4) 0.0522(14) Uani 1 1 d . . .
H23 H 0.5316 0.4468 0.1278 0.063 Uiso 1 1 calc R . .
C24 C 0.5640(3) 0.3621(5) 0.2383(4) 0.0516(14) Uani 1 1 d . . .
H24 H 0.5871 0.2899 0.2299 0.062 Uiso 1 1 calc R . .
C25 C 0.5634(3) 0.3744(5) 0.3112(3) 0.0508(13) Uani 1 1 d . . .
H25 H 0.5855 0.3101 0.3524 0.061 Uiso 1 1 calc R . .
C26 C 0.5302(3) 0.4812(5) 0.3239(3) 0.0486(12) Uani 1 1 d . . .
H26 H 0.5312 0.4901 0.3746 0.058 Uiso 1 1 calc R . .
C51 C 0.3314(3) 1.1830(5) 0.0571(3) 0.0518(13) Uani 1 1 d . . .
C52 C 0.2487(3) 1.1723(6) -0.0116(4) 0.0632(16) Uani 1 1 d . . .
H52A H 0.2183 1.1558 0.0134 0.095 Uiso 1 1 calc R . .
H52B H 0.2428 1.1013 -0.0487 0.095 Uiso 1 1 calc R . .
H52C H 0.2330 1.2530 -0.0427 0.095 Uiso 1 1 calc R . .
C53 C 0.3783(4) 1.2047(7) 0.0152(4) 0.0713(18) Uani 1 1 d . . .
H53A H 0.3642 1.2864 -0.0148 0.107 Uiso 1 1 calc R . .
H53B H 0.3695 1.1340 -0.0231 0.107 Uiso 1 1 calc R . .
H53C H 0.4307 1.2071 0.0572 0.107 Uiso 1 1 calc R . .
C54 C 0.3395(4) 1.3015(6) 0.1095(4) 0.0660(16) Uani 1 1 d . . .
H54A H 0.3030 1.2972 0.1275 0.099 Uiso 1 1 calc R . .
H54B H 0.3313 1.3797 0.0770 0.099 Uiso 1 1 calc R . .
H54C H 0.3892 1.3033 0.1577 0.099 Uiso 1 1 calc R . .
C31 C 0.5643(3) 0.8961(5) 0.3728(3) 0.0368(10) Uani 1 1 d . . .
C32 C 0.5188(3) 0.7946(5) 0.3737(3) 0.0382(10) Uani 1 1 d . . .
F33 F 0.48838(18) 0.6493(3) 0.45315(18) 0.0577(8) Uani 1 1 d . . .
C33 C 0.5271(3) 0.7514(5) 0.4485(3) 0.0435(11) Uani 1 1 d . . .
F34 F 0.5854(2) 0.7650(4) 0.59503(19) 0.0699(10) Uani 1 1 d . . .
C34 C 0.5785(3) 0.8095(6) 0.5240(3) 0.0490(13) Uani 1 1 d . . .
F35 F 0.67217(18) 0.9621(3) 0.59571(17) 0.0609(9) Uani 1 1 d . . .
C35 C 0.6210(3) 0.9090(5) 0.5225(3) 0.0466(12) Uani 1 1 d . . .
F36 F 0.66351(19) 1.0418(3) 0.4562(2) 0.0655(9) Uani 1 1 d . . .
C36 C 0.6151(3) 0.9486(5) 0.4497(3) 0.0434(11) Uani 1 1 d . . .
C41 C 0.6053(3) 0.8397(5) 0.2592(3) 0.0406(11) Uani 1 1 d . . .
F42 F 0.55135(19) 0.9339(3) 0.12479(19) 0.0652(9) Uani 1 1 d . . .
C42 C 0.5969(3) 0.8430(5) 0.1799(3) 0.0468(12) Uani 1 1 d . . .
F43 F 0.6194(3) 0.7682(5) 0.0744(2) 0.0876(13) Uani 1 1 d . . .
C43 C 0.6305(4) 0.7597(6) 0.1520(3) 0.0585(15) Uani 1 1 d . . .
F44 F 0.7115(3) 0.5815(4) 0.1778(3) 0.0858(12) Uani 1 1 d . . .
C44 C 0.6787(4) 0.6659(6) 0.2040(4) 0.0607(15) Uani 1 1 d . . .
F45 F 0.7380(2) 0.5670(4) 0.3354(2) 0.0773(11) Uani 1 1 d . . .
C45 C 0.6914(3) 0.6594(6) 0.2844(4) 0.0528(14) Uani 1 1 d . . .
F46 F 0.67332(18) 0.7297(3) 0.38888(19) 0.0609(9) Uani 1 1 d . . .
C46 C 0.6564(3) 0.7453(5) 0.3088(3) 0.0435(12) Uani 1 1 d . . .
C61 C 0.4324(12) 0.1637(12) 0.4363(7) 0.093(5) Uani 0.581(17) 1 d PDU A 1
H61A H 0.4761 0.1102 0.4718 0.112 Uiso 0.581(17) 1 calc PR A 1
H61B H 0.3895 0.1276 0.4380 0.112 Uiso 0.581(17) 1 calc PR A 1
Cl1 Cl 0.4482(6) 0.3264(9) 0.4730(6) 0.127(3) Uani 0.581(17) 1 d PDU A 1
Cl2 Cl 0.4155(6) 0.1617(7) 0.3353(4) 0.114(3) Uani 0.581(17) 1 d PDU A 1
C61A C 0.4617(10) 0.194(2) 0.4311(11) 0.095(6) Uani 0.419(17) 1 d PDU A 2
H61C H 0.4995 0.2387 0.4235 0.114 Uiso 0.419(17) 1 calc PR A 2
H61D H 0.4847 0.1205 0.4690 0.114 Uiso 0.419(17) 1 calc PR A 2
Cl1A Cl 0.4175(8) 0.3030(13) 0.4676(7) 0.100(3) Uani 0.419(17) 1 d PDU A 2
Cl2A Cl 0.3856(6) 0.1441(16) 0.3358(9) 0.149(4) Uani 0.419(17) 1 d PDU A 2

loop_
_atom_site_aniso_label
_atom_site_aniso_U_11
_atom_site_aniso_U_22
_atom_site_aniso_U_33
_atom_site_aniso_U_23
_atom_site_aniso_U_13
_atom_site_aniso_U_12
P1 0.0382(6) 0.0364(6) 0.0395(6) -0.0005(5) 0.0212(5) -0.0029(6)
B1 0.037(3) 0.033(3) 0.036(3) 0.005(2) 0.016(2) -0.002(2)
F32 0.0417(15) 0.0398(15) 0.0485(16) 0.0027(13) 0.0207(13) -0.0087(12)
C4 0.040(3) 0.034(2) 0.041(3) -0.006(2) 0.019(2) -0.005(2)
C3 0.037(3) 0.041(3) 0.035(2) 0.000(2) 0.017(2) -0.005(2)
C2 0.042(3) 0.041(3) 0.045(3) 0.000(2) 0.020(2) -0.003(2)
C1 0.041(3) 0.049(3) 0.043(3) 0.006(2) 0.018(2) 0.001(2)
C6 0.043(3) 0.045(3) 0.044(3) 0.006(2) 0.007(2) -0.002(2)
C5 0.043(3) 0.039(3) 0.043(3) -0.002(2) 0.017(2) -0.006(2)
C7 0.054(3) 0.052(3) 0.046(3) -0.004(3) 0.008(3) -0.016(3)
C11 0.046(3) 0.040(3) 0.041(3) -0.001(2) 0.024(2) -0.001(2)
C12 0.052(3) 0.046(3) 0.061(3) -0.008(3) 0.034(3) -0.008(2)
C13 0.048(3) 0.071(4) 0.069(4) -0.005(3) 0.036(3) -0.001(3)
C14 0.049(3) 0.084(5) 0.063(4) -0.009(3) 0.035(3) -0.019(3)
C15 0.051(3) 0.062(4) 0.056(3) -0.001(3) 0.030(3) -0.021(3)
C16 0.056(3) 0.043(3) 0.059(3) 0.008(3) 0.032(3) -0.002(2)
C21 0.041(3) 0.040(3) 0.040(3) 0.002(2) 0.022(2) -0.002(2)
C22 0.052(3) 0.034(3) 0.049(3) -0.001(2) 0.028(3) -0.004(2)
C23 0.071(4) 0.043(3) 0.056(3) -0.008(3) 0.043(3) -0.003(3)
C24 0.051(3) 0.042(3) 0.069(4) -0.006(3) 0.035(3) -0.002(2)
C25 0.050(3) 0.043(3) 0.057(3) 0.006(2) 0.025(3) 0.008(2)
C26 0.050(3) 0.053(3) 0.045(3) 0.003(2) 0.026(3) 0.002(3)
C51 0.049(3) 0.048(3) 0.051(3) 0.004(3) 0.019(3) 0.007(2)
C52 0.050(3) 0.058(4) 0.059(4) 0.001(3) 0.011(3) 0.008(3)
C53 0.069(4) 0.079(4) 0.064(4) 0.019(3) 0.032(4) -0.002(3)
C54 0.069(4) 0.047(3) 0.064(4) -0.009(3) 0.020(3) 0.000(3)
C31 0.035(2) 0.038(3) 0.036(2) -0.003(2) 0.017(2) -0.002(2)
C32 0.039(3) 0.039(3) 0.040(3) 0.000(2) 0.023(2) -0.004(2)
F33 0.064(2) 0.063(2) 0.0502(17) 0.0003(15) 0.0318(16) -0.0204(16)
C33 0.047(3) 0.045(3) 0.044(3) 0.000(2) 0.026(2) -0.010(2)
F34 0.082(2) 0.093(3) 0.0383(16) -0.0020(16) 0.0325(17) -0.021(2)
C34 0.058(3) 0.058(3) 0.039(3) 0.002(2) 0.031(3) -0.005(3)
F35 0.0565(19) 0.079(2) 0.0361(15) -0.0150(16) 0.0153(14) -0.0157(17)
C35 0.045(3) 0.050(3) 0.040(3) -0.009(2) 0.018(3) -0.009(2)
F36 0.066(2) 0.069(2) 0.0514(17) -0.0074(16) 0.0223(16) -0.0342(18)
C36 0.043(3) 0.043(3) 0.047(3) -0.005(2) 0.024(2) -0.013(2)
C41 0.044(3) 0.042(3) 0.040(3) 0.003(2) 0.025(2) -0.004(2)
F42 0.073(2) 0.079(2) 0.0497(18) 0.0209(17) 0.0356(17) 0.0212(18)
C42 0.051(3) 0.048(3) 0.042(3) 0.007(2) 0.024(3) 0.001(2)
F43 0.108(3) 0.114(3) 0.059(2) -0.003(2) 0.056(2) 0.017(3)
C43 0.066(4) 0.075(4) 0.046(3) -0.002(3) 0.037(3) 0.006(3)
F44 0.106(3) 0.080(3) 0.099(3) -0.010(2) 0.072(3) 0.021(2)
C44 0.071(4) 0.060(4) 0.071(4) -0.005(3) 0.050(3) 0.006(3)
F45 0.083(3) 0.073(2) 0.085(2) 0.024(2) 0.049(2) 0.037(2)
C45 0.051(3) 0.048(3) 0.062(4) 0.011(3) 0.031(3) 0.011(3)
F46 0.063(2) 0.076(2) 0.0473(17) 0.0192(16) 0.0298(16) 0.0243(17)
C46 0.045(3) 0.050(3) 0.041(3) 0.006(2) 0.026(2) 0.002(2)
C61 0.095(8) 0.106(8) 0.076(7) 0.024(6) 0.041(6) -0.012(6)
Cl1 0.158(6) 0.108(4) 0.086(3) -0.010(3) 0.040(4) 0.010(4)
Cl2 0.182(7) 0.113(3) 0.080(3) -0.011(2) 0.089(4) -0.022(4)
C61A 0.092(9) 0.104(10) 0.092(9) 0.004(7) 0.048(7) -0.002(8)
Cl1A 0.139(7) 0.100(5) 0.072(4) -0.006(3) 0.061(5) 0.011(5)
Cl2A 0.112(6) 0.161(7) 0.144(7) -0.063(5) 0.041(4) -0.015(5)

loop_
_atom_type_symbol
_atom_type_description
_atom_type_scat_dispersion_real
_atom_type_scat_dispersion_imag
_atom_type_scat_source
C C 0.0181 0.0091 'International Tables Vol C Tables 4.2.6.8 and 6.1.1.4'
H H 0.0000 0.0000 'International Tables Vol C Tables 4.2.6.8 and 6.1.1.4'
B B 0.0090 0.0039 'International Tables Vol C Tables 4.2.6.8 and 6.1.1.4'
F F 0.0727 0.0534 'International Tables Vol C Tables 4.2.6.8 and 6.1.1.4'
P P 0.2955 0.4335 'International Tables Vol C Tables 4.2.6.8 and 6.1.1.4'
Cl Cl 0.3639 0.7018 'International Tables Vol C Tables 4.2.6.8 and 6.1.1.4'

loop_
_geom_angle_atom_site_label_1
_geom_angle_atom_site_label_2
_geom_angle_atom_site_label_3
_geom_angle
C4 P1 C11 108.4(2)
C4 P1 C32 106.8(2)
C11 P1 C32 109.5(2)
C4 P1 C21 112.1(2)
C11 P1 C21 110.9(2)
C32 P1 C21 109.0(2)
F32 B1 C3 109.4(4)
F32 B1 C31 110.5(4)
C3 B1 C31 106.2(4)
F32 B1 C41 108.9(4)
C3 B1 C41 111.7(4)
C31 B1 C41 110.1(4)
C5 C4 C3 120.9(4)
C5 C4 P1 122.0(4)
C3 C4 P1 117.0(3)
C2 C3 C4 115.7(4)
C2 C3 B1 124.2(4)
C4 C3 B1 120.1(4)
C3 C2 C1 122.6(4)
C3 C2 H2 118.7
C1 C2 H2 118.7
C2 C1 C6 106.6(4)
C2 C1 C51 113.7(4)
C6 C1 C51 115.5(4)
C2 C1 H1 106.8
C6 C1 H1 106.8
C51 C1 H1 106.8
C5 C6 C1 111.9(4)
C5 C6 H6A 109.2
C1 C6 H6A 109.2
C5 C6 H6B 109.2
C1 C6 H6B 109.2
H6A C6 H6B 107.9
C4 C5 C6 117.1(4)
C4 C5 C7 126.8(5)
C6 C5 C7 116.1(5)
C5 C7 H7A 109.5
C5 C7 H7B 109.5
H7A C7 H7B 109.5
C5 C7 H7C 109.5
H7A C7 H7C 109.5
H7B C7 H7C 109.5
C16 C11 C12 120.4(5)
C16 C11 P1 123.0(4)
C12 C11 P1 116.6(4)
C11 C12 C13 119.1(5)
C11 C12 H12 120.5
C13 C12 H12 120.5
C14 C13 C12 119.8(6)
C14 C13 H13 120.1
C12 C13 H13 120.1
C15 C14 C13 121.0(5)
C15 C14 H14 119.5
C13 C14 H14 119.5
C14 C15 C16 120.4(6)
C14 C15 H15 119.8
C16 C15 H15 119.8
C11 C16 C15 119.3(5)
C11 C16 H16 120.3
C15 C16 H16 120.3
C26 C21 C22 118.1(5)
C26 C21 P1 122.0(4)
C22 C21 P1 119.9(4)
C23 C22 C21 120.6(5)
C23 C22 H22 119.7
C21 C22 H22 119.7
C24 C23 C22 119.9(5)
C24 C23 H23 120.0
C22 C23 H23 120.0
C25 C24 C23 120.2(5)
C25 C24 H24 119.9
C23 C24 H24 119.9
C24 C25 C26 119.9(5)
C24 C25 H25 120.1
C26 C25 H25 120.1
C25 C26 C21 121.3(5)
C25 C26 H26 119.4
C21 C26 H26 119.4
C54 C51 C1 109.6(5)
C54 C51 C53 108.5(5)
C1 C51 C53 112.0(5)
C54 C51 C52 108.0(5)
C1 C51 C52 110.5(5)
C53 C51 C52 108.2(5)
C51 C52 H52A 109.5
C51 C52 H52B 109.5
H52A C52 H52B 109.5
C51 C52 H52C 109.5
H52A C52 H52C 109.5
H52B C52 H52C 109.5
C51 C53 H53A 109.5
C51 C53 H53B 109.5
H53A C53 H53B 109.5
C51 C53 H53C 109.5
H53A C53 H53C 109.5
H53B C53 H53C 109.5
C51 C54 H54A 109.5
C51 C54 H54B 109.5
H54A C54 H54B 109.5
C51 C54 H54C 109.5
H54A C54 H54C 109.5
H54B C54 H54C 109.5
C36 C31 C32 116.1(4)
C36 C31 B1 122.3(4)
C32 C31 B1 121.6(4)
C33 C32 C31 120.2(4)
C33 C32 P1 119.3(4)
C31 C32 P1 120.5(3)
F33 C33 C32 122.4(4)
F33 C33 C34 116.4(4)
C32 C33 C34 121.2(5)
F34 C34 C35 122.0(5)
F34 C34 C33 119.7(5)
C35 C34 C33 118.3(5)
F35 C35 C34 118.1(5)
F35 C35 C36 121.1(5)
C34 C35 C36 120.8(5)
F36 C36 C35 115.7(4)
F36 C36 C31 120.9(4)
C35 C36 C31 123.5(4)
C46 C41 C42 111.6(5)
C46 C41 B1 127.4(4)
C42 C41 B1 120.9(4)
F42 C42 C43 116.1(4)
F42 C42 C41 119.0(5)
C43 C42 C41 124.9(5)
F43 C43 C42 121.7(6)
F43 C43 C44 118.1(5)
C42 C43 C44 120.2(5)
F44 C44 C43 121.5(5)
F44 C44 C45 120.6(6)
C43 C44 C45 117.9(5)
F45 C45 C46 122.4(5)
F45 C45 C44 118.3(5)
C46 C45 C44 119.3(5)
C45 C46 F46 113.9(5)
C45 C46 C41 125.9(5)
F46 C46 C41 120.2(4)
Cl2 C61 Cl1 109.1(9)
Cl2 C61 H61A 109.9
Cl1 C61 H61A 109.9
Cl2 C61 H61B 109.9
Cl1 C61 H61B 109.9
H61A C61 H61B 108.3
Cl2A C61A Cl1A 101.3(12)
Cl2A C61A H61C 111.5
Cl1A C61A H61C 111.5
Cl2A C61A H61D 111.5
Cl1A C61A H61D 111.5
H61C C61A H61D 109.3

loop_
_geom_bond_atom_site_label_1
_geom_bond_atom_site_label_2
_geom_bond_distance
P1 C4 1.781(5)
P1 C11 1.789(5)
P1 C32 1.793(5)
P1 C21 1.796(5)
B1 F32 1.424(6)
B1 C3 1.602(7)
B1 C31 1.651(7)
B1 C41 1.663(7)
C4 C5 1.361(7)
C4 C3 1.492(6)
C3 C2 1.339(7)
C2 C1 1.509(7)
C2 H2 0.9400
C1 C6 1.524(7)
C1 C51 1.541(7)
C1 H1 0.9900
C6 C5 1.488(7)
C6 H6A 0.9800
C6 H6B 0.9800
C5 C7 1.498(7)
C7 H7A 0.9700
C7 H7B 0.9700
C7 H7C 0.9700
C11 C16 1.385(7)
C11 C12 1.390(7)
C12 C13 1.402(8)
C12 H12 0.9400
C13 C14 1.372(9)
C13 H13 0.9400
C14 C15 1.362(9)
C14 H14 0.9400
C15 C16 1.390(8)
C15 H15 0.9400
C16 H16 0.9400
C21 C26 1.380(7)
C21 C22 1.395(7)
C22 C23 1.384(7)
C22 H22 0.9400
C23 C24 1.373(8)
C23 H23 0.9400
C24 C25 1.373(8)
C24 H24 0.9400
C25 C26 1.379(8)
C25 H25 0.9400
C26 H26 0.9400
C51 C54 1.518(8)
C51 C53 1.543(9)
C51 C52 1.545(8)
C52 H52A 0.9700
C52 H52B 0.9700
C52 H52C 0.9700
C53 H53A 0.9700
C53 H53B 0.9700
C53 H53C 0.9700
C54 H54A 0.9700
C54 H54B 0.9700
C54 H54C 0.9700
C31 C36 1.392(7)
C31 C32 1.413(7)
C32 C33 1.391(7)
F33 C33 1.351(6)
C33 C34 1.402(8)
F34 C34 1.341(6)
C34 C35 1.361(7)
F35 C35 1.354(6)
C35 C36 1.363(7)
F36 C36 1.349(6)
C41 C46 1.391(7)
C41 C42 1.400(7)
F42 C42 1.359(6)
C42 C43 1.362(8)
F43 C43 1.350(6)
C43 C44 1.378(9)
F44 C44 1.337(7)
C44 C45 1.389(9)
F45 C45 1.349(6)
C45 C46 1.360(7)
F46 C46 1.361(6)
C61 Cl2 1.735(9)
C61 Cl1 1.775(10)
C61 H61A 0.9800
C61 H61B 0.9800
C61A Cl2A 1.760(12)
C61A Cl1A 1.787(12)
C61A H61C 0.9800
C61A H61D 0.9800

loop_
_geom_torsion_atom_site_label_1
_geom_torsion_atom_site_label_2
_geom_torsion_atom_site_label_3
_geom_torsion_atom_site_label_4
_geom_torsion
C11 P1 C4 C5 -43.3(5)
C32 P1 C4 C5 -161.2(4)
C21 P1 C4 C5 79.5(5)
C11 P1 C4 C3 133.3(4)
C32 P1 C4 C3 15.4(4)
C21 P1 C4 C3 -103.9(4)
C5 C4 C3 C2 26.2(7)
P1 C4 C3 C2 -150.5(4)
C5 C4 C3 B1 -155.6(5)
P1 C4 C3 B1 27.7(6)
F32 B1 C3 C2 1.1(7)
C31 B1 C3 C2 120.4(5)
C41 B1 C3 C2 -119.6(5)
F32 B1 C3 C4 -177.0(4)
C31 B1 C3 C4 -57.7(5)
C41 B1 C3 C4 62.4(5)
C4 C3 C2 C1 -1.7(7)
B1 C3 C2 C1 -179.8(5)
C3 C2 C1 C6 -37.1(7)
C3 C2 C1 C51 -165.6(5)
C2 C1 C6 C5 54.4(6)
C51 C1 C6 C5 -178.2(5)
C3 C4 C5 C6 -6.0(7)
P1 C4 C5 C6 170.5(4)
C3 C4 C5 C7 173.1(5)
P1 C4 C5 C7 -10.4(8)
C1 C6 C5 C4 -35.7(7)
C1 C6 C5 C7 145.1(5)
C4 P1 C11 C16 131.3(4)
C32 P1 C11 C16 -112.5(5)
C21 P1 C11 C16 7.8(5)
C4 P1 C11 C12 -48.9(5)
C32 P1 C11 C12 67.3(5)
C21 P1 C11 C12 -172.4(4)
C16 C11 C12 C13 -0.5(8)
P1 C11 C12 C13 179.7(5)
C11 C12 C13 C14 0.3(9)
C12 C13 C14 C15 -0.6(10)
C13 C14 C15 C16 1.1(9)
C12 C11 C16 C15 1.0(8)
P1 C11 C16 C15 -179.2(4)
C14 C15 C16 C11 -1.3(8)
C4 P1 C21 C26 171.0(4)
C11 P1 C21 C26 -67.7(5)
C32 P1 C21 C26 53.0(5)
C4 P1 C21 C22 -6.9(5)
C11 P1 C21 C22 114.4(4)
C32 P1 C21 C22 -124.9(4)
C26 C21 C22 C23 0.7(8)
P1 C21 C22 C23 178.7(4)
C21 C22 C23 C24 0.2(8)
C22 C23 C24 C25 -0.2(8)
C23 C24 C25 C26 -0.8(8)
C24 C25 C26 C21 1.7(8)
C22 C21 C26 C25 -1.7(8)
P1 C21 C26 C25 -179.6(4)
C2 C1 C51 C54 -66.4(6)
C6 C1 C51 C54 169.9(5)
C2 C1 C51 C53 54.1(6)
C6 C1 C51 C53 -69.6(6)
C2 C1 C51 C52 174.8(5)
C6 C1 C51 C52 51.0(6)
F32 B1 C31 C36 -21.3(7)
C3 B1 C31 C36 -139.9(5)
C41 B1 C31 C36 99.0(5)
F32 B1 C31 C32 161.7(4)
C3 B1 C31 C32 43.2(6)
C41 B1 C31 C32 -77.9(6)
C36 C31 C32 C33 -1.0(7)
B1 C31 C32 C33 176.1(5)
C36 C31 C32 P1 -178.4(4)
B1 C31 C32 P1 -1.3(6)
C4 P1 C32 C33 153.8(4)
C11 P1 C32 C33 36.6(5)
C21 P1 C32 C33 -84.8(5)
C4 P1 C32 C31 -28.7(5)
C11 P1 C32 C31 -145.9(4)
C21 P1 C32 C31 92.6(4)
C31 C32 C33 F33 -175.6(5)
P1 C32 C33 F33 1.8(7)
C31 C32 C33 C34 2.1(8)
P1 C32 C33 C34 179.5(4)
F33 C33 C34 F34 -1.7(8)
C32 C33 C34 F34 -179.6(5)
F33 C33 C34 C35 177.1(5)
C32 C33 C34 C35 -0.7(8)
F34 C34 C35 F35 0.8(8)
C33 C34 C35 F35 -178.0(5)
F34 C34 C35 C36 177.1(5)
C33 C34 C35 C36 -1.7(8)
F35 C35 C36 F36 0.6(8)
C34 C35 C36 F36 -175.6(5)
F35 C35 C36 C31 179.1(5)
C34 C35 C36 C31 2.8(9)
C32 C31 C36 F36 177.0(5)
B1 C31 C36 F36 -0.2(8)
C32 C31 C36 C35 -1.4(8)
B1 C31 C36 C35 -178.6(5)
F32 B1 C41 C46 105.4(5)
C3 B1 C41 C46 -133.7(5)
C31 B1 C41 C46 -15.9(7)
F32 B1 C41 C42 -72.1(6)
C3 B1 C41 C42 48.8(6)
C31 B1 C41 C42 166.6(4)
C46 C41 C42 F42 -177.2(5)
B1 C41 C42 F42 0.7(7)
C46 C41 C42 C43 3.9(8)
B1 C41 C42 C43 -178.3(5)
F42 C42 C43 F43 0.6(9)
C41 C42 C43 F43 179.5(5)
F42 C42 C43 C44 178.8(6)
C41 C42 C43 C44 -2.2(10)
F43 C43 C44 F44 -2.8(10)
C42 C43 C44 F44 178.9(6)
F43 C43 C44 C45 178.5(6)
C42 C43 C44 C45 0.2(10)
F44 C44 C45 F45 0.6(9)
C43 C44 C45 F45 179.4(6)
F44 C44 C45 C46 -179.0(6)
C43 C44 C45 C46 -0.2(9)
F45 C45 C46 F46 0.6(8)
C44 C45 C46 F46 -179.8(5)
F45 C45 C46 C41 -177.2(5)
C44 C45 C46 C41 2.4(9)
C42 C41 C46 C45 -4.0(8)
B1 C41 C46 C45 178.3(5)
C42 C41 C46 F46 178.4(5)
B1 C41 C46 F46 0.7(8)
